data_2242188
loop_
_publ_author_name
'Martins, Bianca Barreto'
'Bresolin, Leandro'
'de Farias, Renan Lira'
'de Oliveira, Adriano Bof'
'Gervini, Vanessa Carratu'

_publ_section_title
;
 Crystal structure, Hirshfeld analysis and molecular docking with the
 vascular endothelial growth factor receptor-2 of
 (3<i>Z</i>)-5-fluoro-3-(hydroxyimino)indolin-2-one
;
_journal_coeditor_code RZ5215
_journal_issue 7
_journal_name_full 'Acta Crystallographica Section E'
_journal_page_first 987
_journal_page_last 992
_journal_paper_doi 10.1107/S2056989017008301
_journal_volume 73
_journal_year 2017
_chemical_formula_iupac 'C8 H5 F N2 O2'
_chemical_formula_moiety 'C8 H5 F N2 O2'
_chemical_formula_sum 'C8 H5 F N2 O2'
_chemical_formula_weight 180.14
_chemical_name_common 5-Fluoroisatin-3-oxime
_chemical_name_systematic
;
(3<i>Z</i>)-5-Fluoro-3-(hydroxyimino)indolin-2-one
;
_space_group_crystal_system monoclinic
_space_group_IT_number 14
_space_group_name_Hall '-P 2ybc'
_space_group_name_H-M_alt 'P 1 21/c 1'
_symmetry_space_group_name_Hall '-P 2ybc'
_symmetry_space_group_name_H-M 'P 1 21/c 1'
_atom_sites_solution_hydrogens mixed
_atom_sites_solution_primary direct
_atom_sites_solution_secondary difmap
_audit_creation_method SHELXL-2016/6
_cell_angle_alpha 90
_cell_angle_beta 94.736(4)
_cell_angle_gamma 90
_cell_formula_units_Z 4
_cell_length_a 7.3036(10)
_cell_length_b 7.2045(10)
_cell_length_c 14.009(2)
_cell_measurement_reflns_used 3387
_cell_measurement_temperature 200(2)
_cell_measurement_theta_max 30.03
_cell_measurement_theta_min 2.80
_cell_volume 734.62(18)
_computing_cell_refinement
;
SAINT (Bruker, 2014)
;
_computing_data_collection
;
APEX2 (Bruker, 2014)
;
_computing_data_reduction
;
SAINT (Bruker, 2014)
;
_computing_molecular_graphics
;
DIAMOND (Brandenburg, 2006), <i>GOLD</i> (Chen <i>et al.</i>,
2015),
<i>MOPAC</i> (Stewart, 2016), <i>CRYSTAL EXPLORER</i> (Wolff, <i>et
al.</i>,
2012)
;
_computing_publication_material
;
<i>publCIF</i> (Westrip, 2010), <i>enCIFer</i> (Allen <i>et al.</i>,
2004)
;
_computing_structure_refinement
;
<i>SHELXL2016/6</i> (Sheldrick, 2015b), <i>WinGX</i> (Farrugia,
2012)
;
_computing_structure_solution
;
<i>SHELXT2014/4</i> (Sheldrick, 2015a)
;
_diffrn_ambient_temperature 200(2)
_diffrn_measured_fraction_theta_full 1.000
_diffrn_measured_fraction_theta_max 0.996
_diffrn_measurement_device_type 'Bruker APEXII CCD area detector'
_diffrn_measurement_method '\f and \w scans'
_diffrn_radiation_type MoK\a
_diffrn_radiation_wavelength 0.71073
_diffrn_reflns_av_R_equivalents 0.0214
_diffrn_reflns_limit_h_max 10
_diffrn_reflns_limit_h_min -10
_diffrn_reflns_limit_k_max 7
_diffrn_reflns_limit_k_min -10
_diffrn_reflns_limit_l_max 19
_diffrn_reflns_limit_l_min -19
_diffrn_reflns_number 8386
_diffrn_reflns_theta_full 25.242
_diffrn_reflns_theta_max 30.053
_diffrn_reflns_theta_min 2.798
_exptl_absorpt_coefficient_mu 0.137
_exptl_absorpt_correction_T_max 0.7460
_exptl_absorpt_correction_T_min 0.6629
_exptl_absorpt_correction_type multi-scan
_exptl_absorpt_process_details
;
(SADABS; Krause <i>et al.</i>, 2015)
;
_exptl_crystal_colour yellow
_exptl_crystal_density_diffrn 1.629
_exptl_crystal_description plate
_exptl_crystal_F_000 368
_exptl_crystal_size_max 0.340
_exptl_crystal_size_mid 0.320
_exptl_crystal_size_min 0.060
_refine_diff_density_max 0.296
_refine_diff_density_min -0.209
_refine_ls_extinction_method none
_refine_ls_goodness_of_fit_ref 1.053
_refine_ls_hydrogen_treatment mixed
_refine_ls_matrix_type full
_refine_ls_number_parameters 126
_refine_ls_number_reflns 2142
_refine_ls_number_restraints 0
_refine_ls_restrained_S_all 1.053
_refine_ls_R_factor_all 0.0567
_refine_ls_R_factor_gt 0.0404
_refine_ls_shift/su_max 0.000
_refine_ls_shift/su_mean 0.000
_refine_ls_structure_factor_coef Fsqd
_refine_ls_weighting_details 'w=1/[\s^2^(Fo^2^)+(0.0428P)^2^+0.3741P] where P=(Fo^2^+2Fc^2^)/3'
_refine_ls_weighting_scheme calc
_refine_ls_wR_factor_gt 0.0963
_refine_ls_wR_factor_ref 0.1082
_reflns_number_gt 1687
_reflns_number_total 2142
_reflns_threshold_expression 'I > 2\s(I)'
_cod_data_source_file rz5215sup1.cif
_cod_data_source_block I
_cod_original_cell_volume 734.61(18)
_cod_database_code 2242188
_shelx_space_group_comment
;
The symmetry employed for this shelxl refinement is uniquely defined
by the following loop, which should always be used as a source of
symmetry information in preference to the above space-group names.
They are only intended as comments.
;
_shelx_estimated_absorpt_t_min 0.955
_shelx_estimated_absorpt_t_max 0.992

loop_
_space_group_symop_operation_xyz
'x, y, z'
'-x, y+1/2, -z+1/2'
'-x, -y, -z'
'x, -y-1/2, z-1/2'

loop_
_atom_site_type_symbol
_atom_site_label
_atom_site_fract_x
_atom_site_fract_y
_atom_site_fract_z
_atom_site_U_iso_or_equiv
_atom_site_adp_type
_atom_site_calc_flag
_atom_site_occupancy
C C1 0.40095(17) 0.78184(19) 0.56663(9) 0.0247(3) Uani d 1
C C2 0.34449(16) 0.59266(19) 0.59782(9) 0.0225(3) Uani d 1
C C3 0.25830(15) 0.49961(19) 0.51303(8) 0.0219(3) Uani d 1
C C4 0.18138(17) 0.3250(2) 0.49698(10) 0.0263(3) Uani d 1
H H1 0.176175 0.236360 0.546869 0.032 Uiso calc 1
C C5 0.11244(18) 0.2879(2) 0.40349(10) 0.0297(3) Uani d 1
C C6 0.11742(18) 0.4116(2) 0.32854(10) 0.0306(3) Uani d 1
H H2 0.068596 0.377653 0.266022 0.037 Uiso calc 1
C C7 0.19449(18) 0.5867(2) 0.34516(9) 0.0277(3) Uani d 1
H H3 0.199749 0.674448 0.294847 0.033 Uiso calc 1
C C8 0.26306(16) 0.62779(19) 0.43768(9) 0.0227(3) Uani d 1
F F1 0.03607(14) 0.11739(14) 0.38491(7) 0.0459(3) Uani d 1
N N1 0.34730(16) 0.79375(17) 0.47154(8) 0.0261(3) Uani d 1
N N2 0.39084(15) 0.54652(17) 0.68513(8) 0.0262(3) Uani d 1
O O1 0.48449(15) 0.90064(15) 0.61615(7) 0.0324(3) Uani d 1
O O2 0.34792(15) 0.36593(15) 0.70338(7) 0.0340(3) Uani d 1
H H4 0.384(3) 0.889(3) 0.4351(15) 0.046(5) Uiso d 1
H H5 0.409(3) 0.352(3) 0.7684(18) 0.073(7) Uiso d 1

loop_
_atom_site_aniso_label
_atom_site_aniso_U_11
_atom_site_aniso_U_22
_atom_site_aniso_U_33
_atom_site_aniso_U_12
_atom_site_aniso_U_13
_atom_site_aniso_U_23
C1 0.0267(6) 0.0261(7) 0.0210(6) 0.0027(5) 0.0005(4) -0.0002(5)
C2 0.0219(5) 0.0254(7) 0.0201(6) 0.0032(5) 0.0008(4) -0.0008(5)
C3 0.0190(5) 0.0268(7) 0.0197(5) 0.0034(5) 0.0007(4) -0.0020(5)
C4 0.0241(6) 0.0297(7) 0.0249(6) 0.0013(5) 0.0013(4) -0.0016(5)
C5 0.0261(6) 0.0307(8) 0.0318(7) -0.0015(5) -0.0006(5) -0.0086(6)
C6 0.0262(6) 0.0418(9) 0.0230(6) 0.0020(6) -0.0030(5) -0.0077(6)
C7 0.0248(6) 0.0375(8) 0.0202(6) 0.0031(5) -0.0013(4) 0.0005(5)
C8 0.0197(5) 0.0280(7) 0.0203(6) 0.0037(5) 0.0006(4) -0.0008(5)
F1 0.0545(6) 0.0398(6) 0.0416(5) -0.0143(4) -0.0063(4) -0.0097(4)
N1 0.0310(5) 0.0262(6) 0.0204(5) -0.0006(5) -0.0023(4) 0.0032(4)
N2 0.0293(5) 0.0279(6) 0.0214(5) 0.0006(4) 0.0010(4) 0.0018(4)
O1 0.0454(6) 0.0279(6) 0.0230(5) -0.0052(4) -0.0025(4) -0.0014(4)
O2 0.0434(6) 0.0314(6) 0.0263(5) -0.0062(4) -0.0029(4) 0.0069(4)

loop_
_atom_type_symbol
_atom_type_description
_atom_type_scat_dispersion_real
_atom_type_scat_dispersion_imag
_atom_type_scat_source
C C 0.0033 0.0016 'International Tables Vol C Tables 4.2.6.8 and 6.1.1.4'
H H 0.0000 0.0000 'International Tables Vol C Tables 4.2.6.8 and 6.1.1.4'
F F 0.0171 0.0103 'International Tables Vol C Tables 4.2.6.8 and 6.1.1.4'
N N 0.0061 0.0033 'International Tables Vol C Tables 4.2.6.8 and 6.1.1.4'
O O 0.0106 0.0060 'International Tables Vol C Tables 4.2.6.8 and 6.1.1.4'

loop_
_geom_angle_atom_site_label_1
_geom_angle_atom_site_label_2
_geom_angle_atom_site_label_3
_geom_angle
O1 C1 N1 126.68(13)
O1 C1 C2 127.09(12)
N1 C1 C2 106.19(11)
N2 C2 C3 135.81(13)
N2 C2 C1 117.07(12)
C3 C2 C1 106.90(10)
C4 C3 C8 120.57(12)
C4 C3 C2 133.56(12)
C8 C3 C2 105.88(12)
C3 C4 C5 115.94(13)
C3 C4 H1 122.0
C5 C4 H1 122.0
F1 C5 C6 118.18(12)
F1 C5 C4 117.62(14)
C6 C5 C4 124.20(14)
C5 C6 C7 119.57(12)
C5 C6 H2 120.2
C7 C6 H2 120.2
C8 C7 C6 117.44(13)
C8 C7 H3 121.3
C6 C7 H3 121.3
C7 C8 C3 122.27(13)
C7 C8 N1 127.72(13)
C3 C8 N1 110.00(11)
C1 N1 C8 111.02(11)
C1 N1 H4 121.6(13)
C8 N1 H4 126.2(13)
C2 N2 O2 112.17(11)
N2 O2 H5 100.2(15)

loop_
_geom_bond_atom_site_label_1
_geom_bond_atom_site_label_2
_geom_bond_distance
C1 O1 1.2313(16)
C1 N1 1.3599(16)
C1 C2 1.4994(19)
C2 N2 1.2857(16)
C2 C3 1.4605(17)
C3 C4 1.3883(19)
C3 C8 1.4051(18)
C4 C5 1.3898(19)
C4 H1 0.9500
C5 F1 1.3651(17)
C5 C6 1.380(2)
C6 C7 1.393(2)
C6 H2 0.9500
C7 C8 1.3825(18)
C7 H3 0.9500
C8 N1 1.4089(18)
N1 H4 0.91(2)
N2 O2 1.3674(16)
O2 H5 0.99(3)

loop_
_geom_hbond_atom_site_label_D
_geom_hbond_atom_site_label_H
_geom_hbond_atom_site_label_A
_geom_hbond_site_symmetry_A
_geom_hbond_distance_DH
_geom_hbond_distance_HA
_geom_hbond_distance_DA
_geom_hbond_angle_DHA
N1 H4 O1 3_676 0.91(2) 1.96(2) 2.8487(16) 164.7(18)
O2 H5 N2 2_646 0.99(3) 2.69(2) 3.2989(16) 120.2(18)
O2 H5 O1 2_646 0.99(3) 1.77(3) 2.7280(15) 163(2)

loop_
_geom_torsion_atom_site_label_1
_geom_torsion_atom_site_label_2
_geom_torsion_atom_site_label_3
_geom_torsion_atom_site_label_4
_geom_torsion
O1 C1 C2 N2 -1.5(2)
N1 C1 C2 N2 176.30(12)
O1 C1 C2 C3 -176.99(13)
N1 C1 C2 C3 0.84(13)
N2 C2 C3 C4 5.3(2)
C1 C2 C3 C4 179.49(13)
N2 C2 C3 C8 -174.73(14)
C1 C2 C3 C8 -0.53(13)
C8 C3 C4 C5 0.28(18)
C2 C3 C4 C5 -179.75(13)
C3 C4 C5 F1 179.86(11)
C3 C4 C5 C6 0.3(2)
F1 C5 C6 C7 -179.98(12)
C4 C5 C6 C7 -0.4(2)
C5 C6 C7 C8 -0.05(19)
C6 C7 C8 C3 0.59(19)
C6 C7 C8 N1 179.71(12)
C4 C3 C8 C7 -0.73(18)
C2 C3 C8 C7 179.29(11)
C4 C3 C8 N1 -179.98(11)
C2 C3 C8 N1 0.04(14)
O1 C1 N1 C8 177.00(13)
C2 C1 N1 C8 -0.83(14)
C7 C8 N1 C1 -178.67(12)
C3 C8 N1 C1 0.53(15)
C3 C2 N2 O2 -0.5(2)
C1 C2 N2 O2 -174.24(10)

_cod_database_fobs_code 2242188
